data_4037760
loop_
_publ_author_name
'Esteve, Ferran'
'Altava, Belen'
'Bolte, Michael'
'Burguete, Maria Isabel'
'Garcia-Verdugo, Eduardo'
'Luis, Santiago V.'

_publ_section_title
;
 Highly selective anion template effect in the synthesis of constrained
 pseudopeptidic macrocyclic cyclophanes.
;
_journal_name_full 'The Journal of organic chemistry'
_journal_paper_doi 10.1021/acs.joc.9b03048
_journal_year 2019
_chemical_absolute_configuration ad
_chemical_formula_moiety 'C22 H32 N4 O2'
_chemical_formula_sum 'C22 H32 N4 O2'
_chemical_formula_weight 384.51
_space_group_crystal_system orthorhombic
_space_group_IT_number 19
_space_group_name_Hall 'P 2ac 2ab'
_space_group_name_H-M_alt 'P 21 21 21'
_atom_sites_solution_hydrogens mixed
_atom_sites_solution_primary direct
_audit_creation_method SHELXL-2018/3
_cell_angle_alpha 90
_cell_angle_beta 90
_cell_angle_gamma 90
_cell_formula_units_Z 4
_cell_length_a 9.5748(2)
_cell_length_b 14.0946(3)
_cell_length_c 15.6037(3)
_cell_measurement_reflns_used 10365
_cell_measurement_temperature 200(2)
_cell_measurement_theta_max 73.271
_cell_measurement_theta_min 4.167
_cell_volume 2105.77(7)
_computing_cell_refinement CrysAlisPro
_computing_data_collection CrysAlisPro
_computing_data_reduction CrysAlisPro
_computing_structure_refinement 'SHELXL-2018/3 (Sheldrick, 2018)'
_computing_structure_solution 'SHELXT 2014/5 (Sheldrick, 2014)'
_diffrn_ambient_temperature 200(2)
_diffrn_detector_area_resol_mean 10.4051
_diffrn_measured_fraction_theta_full 1.000
_diffrn_measured_fraction_theta_max 0.995
_diffrn_measurement_device_type SuperNova
_diffrn_measurement_method '\w scans'
_diffrn_radiation_type CuK\a
_diffrn_radiation_wavelength 1.54184
_diffrn_reflns_av_R_equivalents 0.0322
_diffrn_reflns_av_unetI/netI 0.0183
_diffrn_reflns_Laue_measured_fraction_full 1.000
_diffrn_reflns_Laue_measured_fraction_max 0.995
_diffrn_reflns_limit_h_max 11
_diffrn_reflns_limit_h_min -11
_diffrn_reflns_limit_k_max 17
_diffrn_reflns_limit_k_min -17
_diffrn_reflns_limit_l_max 19
_diffrn_reflns_limit_l_min -19
_diffrn_reflns_number 19919
_diffrn_reflns_point_group_measured_fraction_full 1.000
_diffrn_reflns_point_group_measured_fraction_max 0.988
_diffrn_reflns_theta_full 68.000
_diffrn_reflns_theta_max 73.372
_diffrn_reflns_theta_min 4.227
_diffrn_source micro-focus
_exptl_absorpt_coefficient_mu 0.627
_exptl_absorpt_correction_T_max 1.000
_exptl_absorpt_correction_T_min 0.5241
_exptl_absorpt_correction_type multi-scan
_exptl_absorpt_process_details
;
CrysAlisPro 1.171.39.46 (Rigaku Oxford Diffraction, 2018)
;
_exptl_crystal_colour Colourless
_exptl_crystal_density_diffrn 1.213
_exptl_crystal_description Fiber
_exptl_crystal_F_000 832
_exptl_crystal_size_max 0.752
_exptl_crystal_size_mid 0.092
_exptl_crystal_size_min 0.079
_refine_diff_density_max 0.240
_refine_diff_density_min -0.272
_refine_diff_density_rms 0.040
_refine_ls_abs_structure_details
;
 Flack x determined using 1634 quotients [(I+)-(I-)]/[(I+)+(I-)]
 (Parsons, Flack and Wagner, Acta Cryst. B69 (2013) 249-259).
;
_refine_ls_abs_structure_Flack 0.08(8)
_refine_ls_extinction_coef 0.0041(4)
_refine_ls_extinction_expression Fc^*^=kFc[1+0.001xFc^2^\l^3^/sin(2\q)]^-1/4^
_refine_ls_extinction_method 'SHELXL-2018/3 (Sheldrick 2018)'
_refine_ls_goodness_of_fit_ref 1.067
_refine_ls_hydrogen_treatment mixed
_refine_ls_matrix_type full
_refine_ls_number_parameters 290
_refine_ls_number_reflns 4187
_refine_ls_number_restraints 7
_refine_ls_restrained_S_all 1.066
_refine_ls_R_factor_all 0.0498
_refine_ls_R_factor_gt 0.0473
_refine_ls_shift/su_max 0.000
_refine_ls_shift/su_mean 0.000
_refine_ls_structure_factor_coef Fsqd
_refine_ls_weighting_details 'w=1/[\s^2^(Fo^2^)+(0.0469P)^2^+0.8603P] where P=(Fo^2^+2Fc^2^)/3'
_refine_ls_weighting_scheme calc
_refine_ls_wR_factor_gt 0.1150
_refine_ls_wR_factor_ref 0.1179
_reflns_Friedel_coverage 0.745
_reflns_Friedel_fraction_full 1.000
_reflns_Friedel_fraction_max 0.979
_reflns_number_gt 3984
_reflns_number_total 4187
_reflns_threshold_expression 'I > 2\s(I)'
_cod_data_source_file jo9b03048_si_002.cif
_cod_data_source_block 3a
_cod_database_code 4037760
_shelx_shelxl_version_number 2018/3
_shelx_space_group_comment
;
The symmetry employed for this shelxl refinement is uniquely defined
by the following loop, which should always be used as a source of
symmetry information in preference to the above space-group names.
They are only intended as comments.
;
_shelx_estimated_absorpt_t_min 0.650
_shelx_estimated_absorpt_t_max 0.952

loop_
_space_group_symop_operation_xyz
'x, y, z'
'-x+1/2, -y, z+1/2'
'-x, y+1/2, -z+1/2'
'x+1/2, -y+1/2, -z'

loop_
_atom_site_label
_atom_site_type_symbol
_atom_site_fract_x
_atom_site_fract_y
_atom_site_fract_z
_atom_site_U_iso_or_equiv
_atom_site_adp_type
_atom_site_occupancy
_atom_site_site_symmetry_order
_atom_site_calc_flag
_atom_site_refinement_flags_posn
_atom_site_refinement_flags_adp
_atom_site_refinement_flags_occupancy
_atom_site_disorder_assembly
_atom_site_disorder_group
O1A O 0.68104(18) 0.75801(15) 0.38308(13) 0.0437(5) Uani 1 1 d . . . . .
N1A N 0.4511(2) 0.74557(15) 0.40621(13) 0.0317(4) Uani 1 1 d . . . . .
O1B O 0.6825(2) 0.7379(2) 0.68299(14) 0.0666(8) Uani 1 1 d . . . . .
N1B N 0.4760(2) 0.7632(2) 0.61838(14) 0.0418(6) Uani 1 1 d . . . . .
N2A N 0.5416(3) 0.54764(16) 0.32253(16) 0.0419(5) Uani 1 1 d . . . . .
C2A C 0.5679(3) 0.72097(18) 0.36464(16) 0.0323(5) Uani 1 1 d . . . . .
N2B N 0.4657(3) 0.5774(3) 0.75148(17) 0.0674(10) Uani 1 1 d . . . . .
C1A C 0.4509(3) 0.82370(18) 0.46729(17) 0.0358(5) Uani 1 1 d . . . . .
H1A1 H 0.353590 0.834321 0.486447 0.043 Uiso 1 1 calc R U . . .
H1A2 H 0.481641 0.881803 0.437036 0.043 Uiso 1 1 calc R U . . .
C13 C 0.3522(3) 0.5313(2) 0.5299(2) 0.0450(7) Uani 1 1 d . . . . .
H13 H 0.253663 0.534536 0.523216 0.054 Uiso 1 1 calc R U . . .
C3A C 0.5620(3) 0.64545(18) 0.29327(17) 0.0369(6) Uani 1 1 d . . . . .
H3A H 0.657265 0.646031 0.267022 0.044 Uiso 1 1 calc R U . . .
C12 C 0.6455(3) 0.5152(2) 0.5501(2) 0.0493(8) Uani 1 1 d . . . . .
H12 H 0.743493 0.507835 0.557056 0.059 Uiso 1 1 calc R U . . .
C11A C 0.5846(3) 0.51720(19) 0.4696(2) 0.0435(7) Uani 1 1 d . . . . .
C4A C 0.4630(3) 0.6716(2) 0.21996(17) 0.0423(6) Uani 1 1 d . . . . .
H4A H 0.365209 0.671464 0.242395 0.051 Uiso 1 1 calc R U . . .
C10A C 0.4402(3) 0.52457(18) 0.45973(19) 0.0406(6) Uani 1 1 d . . . . .
C8A C 0.4070(3) 0.5274(2) 0.36552(19) 0.0431(7) Uani 1 1 d . . . . .
H8A1 H 0.368642 0.465846 0.346141 0.052 Uiso 1 1 calc R U . . .
H8A2 H 0.338029 0.577899 0.352996 0.052 Uiso 1 1 calc R U . . .
C2B C 0.5539(3) 0.7301(3) 0.68311(18) 0.0520(8) Uani 1 1 d . . . . .
C10B C 0.4137(3) 0.5332(2) 0.6098(2) 0.0507(8) Uani 1 1 d . . . . .
C11B C 0.5580(3) 0.5244(3) 0.6195(2) 0.0550(9) Uani 1 1 d . . . . .
C1B C 0.5424(3) 0.8110(2) 0.54657(18) 0.0485(7) Uani 1 1 d . . . . .
H1B1 H 0.626489 0.774502 0.530019 0.058 Uiso 1 1 calc R U . . .
H1B2 H 0.573894 0.874374 0.565916 0.058 Uiso 1 1 calc R U . . .
C9A C 0.6520(3) 0.5160(2) 0.3828(2) 0.0471(7) Uani 1 1 d . . . . .
H9A1 H 0.732853 0.559724 0.381058 0.056 Uiso 1 1 calc R U . . .
H9A2 H 0.684312 0.451311 0.368090 0.056 Uiso 1 1 calc R U . . .
C6A C 0.4731(4) 0.5993(3) 0.1477(2) 0.0606(9) Uani 1 1 d . . . . .
H6A1 H 0.451211 0.535978 0.169930 0.091 Uiso 1 1 calc R U . . .
H6A2 H 0.406616 0.615867 0.102384 0.091 Uiso 1 1 calc R U . . .
H6A3 H 0.568110 0.599465 0.124273 0.091 Uiso 1 1 calc R U . . .
C5A C 0.4968(4) 0.7709(2) 0.1869(2) 0.0620(9) Uani 1 1 d . . . . .
H5A1 H 0.489870 0.816520 0.234054 0.093 Uiso 1 1 calc R U . . .
H5A2 H 0.591871 0.771741 0.163590 0.093 Uiso 1 1 calc R U . . .
H5A3 H 0.430377 0.788142 0.141701 0.093 Uiso 1 1 calc R U . . .
C9B C 0.5906(3) 0.5319(3) 0.7144(2) 0.0697(12) Uani 1 1 d . . . . .
H9B1 H 0.605922 0.468296 0.739667 0.084 Uiso 1 1 calc R U . . .
H9B2 H 0.674879 0.571141 0.724088 0.084 Uiso 1 1 calc R U . . .
C8B C 0.3487(3) 0.5474(3) 0.6967(2) 0.0617(10) Uani 1 1 d . . . . .
H8B1 H 0.275431 0.596960 0.694550 0.074 Uiso 1 1 calc R U . . .
H8B2 H 0.306864 0.487713 0.718056 0.074 Uiso 1 1 calc R U . . .
C3B C 0.4764(4) 0.6813(4) 0.75825(19) 0.0699(12) Uani 1 1 d . . . . .
H3B H 0.380665 0.709044 0.763750 0.084 Uiso 0.702(6) 1 calc R U P A 1
H3B' H 0.378194 0.698872 0.743247 0.084 Uiso 0.298(6) 1 calc R U P A 2
C4B C 0.5565(6) 0.6966(4) 0.8421(3) 0.0502(13) Uani 0.702(6) 1 d D . P A 1
H4B H 0.655625 0.676038 0.834107 0.060 Uiso 0.702(6) 1 calc R U P A 1
C5B C 0.5532(8) 0.8027(4) 0.8581(4) 0.0721(17) Uani 0.702(6) 1 d D . P A 1
H5B1 H 0.594326 0.835844 0.808961 0.108 Uiso 0.702(6) 1 calc R U P A 1
H5B2 H 0.456259 0.823392 0.865658 0.108 Uiso 0.702(6) 1 calc R U P A 1
H5B3 H 0.606812 0.817454 0.909878 0.108 Uiso 0.702(6) 1 calc R U P A 1
C6B C 0.4938(8) 0.6428(5) 0.9166(3) 0.083(2) Uani 0.702(6) 1 d D . P A 1
H6B1 H 0.497288 0.574537 0.904731 0.125 Uiso 0.702(6) 1 calc R U P A 1
H6B2 H 0.547057 0.656458 0.968843 0.125 Uiso 0.702(6) 1 calc R U P A 1
H6B3 H 0.396503 0.662397 0.924624 0.125 Uiso 0.702(6) 1 calc R U P A 1
C4' C 0.5004(10) 0.7549(9) 0.8478(6) 0.038(2) Uani 0.298(6) 1 d D . P A 2
H4' H 0.517774 0.822141 0.830390 0.046 Uiso 0.298(6) 1 calc R U P A 2
C5' C 0.3797(11) 0.7478(9) 0.9099(6) 0.050(3) Uani 0.298(6) 1 d D . P A 2
H5B4 H 0.296491 0.776774 0.884391 0.075 Uiso 0.298(6) 1 calc R U P A 2
H5B5 H 0.360917 0.680932 0.922615 0.075 Uiso 0.298(6) 1 calc R U P A 2
H5B6 H 0.403480 0.781174 0.963086 0.075 Uiso 0.298(6) 1 calc R U P A 2
C6' C 0.6313(10) 0.7099(8) 0.8869(7) 0.051(3) Uani 0.298(6) 1 d D . P A 2
H6B4 H 0.708898 0.714847 0.846231 0.076 Uiso 0.298(6) 1 calc R U P A 2
H6B5 H 0.655637 0.743180 0.940016 0.076 Uiso 0.298(6) 1 calc R U P A 2
H6B6 H 0.613074 0.642939 0.899545 0.076 Uiso 0.298(6) 1 calc R U P A 2
H1NB H 0.384(3) 0.753(2) 0.6192(19) 0.043(8) Uiso 1 1 d . . . . .
H1NA H 0.366(3) 0.727(2) 0.382(2) 0.044(9) Uiso 1 1 d . . . . .

loop_
_atom_site_aniso_label
_atom_site_aniso_U_11
_atom_site_aniso_U_22
_atom_site_aniso_U_33
_atom_site_aniso_U_23
_atom_site_aniso_U_13
_atom_site_aniso_U_12
O1A 0.0211(9) 0.0601(12) 0.0501(11) -0.0063(10) 0.0019(8) -0.0016(8)
N1A 0.0196(9) 0.0397(11) 0.0360(10) -0.0013(9) -0.0003(8) 0.0006(8)
O1B 0.0241(10) 0.130(2) 0.0459(11) 0.0232(14) -0.0075(8) -0.0176(12)
N1B 0.0180(10) 0.0736(16) 0.0338(11) -0.0001(11) 0.0005(8) -0.0079(10)
N2A 0.0401(13) 0.0383(11) 0.0474(13) -0.0008(10) 0.0015(11) 0.0046(10)
C2A 0.0238(12) 0.0380(12) 0.0351(12) 0.0027(10) 0.0007(10) 0.0035(10)
N2B 0.0397(15) 0.119(3) 0.0430(14) 0.0308(16) -0.0087(12) -0.0279(17)
C1A 0.0275(12) 0.0441(13) 0.0359(13) -0.0028(11) 0.0000(11) 0.0054(11)
C13 0.0289(13) 0.0557(17) 0.0505(16) 0.0185(14) -0.0080(12) -0.0131(12)
C3A 0.0319(13) 0.0397(13) 0.0391(13) -0.0005(11) 0.0042(11) 0.0045(11)
C12 0.0293(14) 0.0553(17) 0.0634(19) 0.0274(15) -0.0063(13) -0.0017(13)
C11A 0.0336(14) 0.0402(14) 0.0566(17) 0.0170(14) -0.0016(13) 0.0023(11)
C4A 0.0418(15) 0.0512(15) 0.0340(13) 0.0001(12) -0.0001(12) 0.0047(13)
C10A 0.0348(13) 0.0378(13) 0.0493(15) 0.0117(12) -0.0063(12) -0.0058(11)
C8A 0.0399(15) 0.0397(14) 0.0496(16) 0.0022(12) -0.0058(13) -0.0057(12)
C2B 0.0254(13) 0.096(2) 0.0340(13) 0.0038(15) -0.0017(11) -0.0148(15)
C10B 0.0316(14) 0.070(2) 0.0503(17) 0.0288(15) -0.0051(12) -0.0144(13)
C11B 0.0350(15) 0.076(2) 0.0543(18) 0.0360(17) -0.0098(14) -0.0104(15)
C1B 0.0309(13) 0.080(2) 0.0351(14) 0.0003(14) -0.0007(12) -0.0124(14)
C9A 0.0411(15) 0.0394(14) 0.0607(18) 0.0051(13) 0.0026(14) 0.0112(12)
C6A 0.064(2) 0.076(2) 0.0419(16) -0.0119(16) -0.0002(15) 0.0028(19)
C5A 0.074(2) 0.061(2) 0.0511(18) 0.0140(16) -0.0101(17) 0.0028(18)
C9B 0.0374(17) 0.118(3) 0.053(2) 0.042(2) -0.0143(15) -0.0160(19)
C8B 0.0359(16) 0.099(3) 0.0497(17) 0.0298(18) -0.0052(13) -0.0212(17)
C3B 0.0384(17) 0.141(4) 0.0299(14) 0.0051(19) -0.0002(13) -0.031(2)
C4B 0.054(3) 0.064(3) 0.032(2) -0.0034(19) 0.000(2) 0.001(3)
C5B 0.089(5) 0.069(4) 0.059(3) -0.021(3) 0.010(3) 0.001(4)
C6B 0.116(6) 0.104(5) 0.029(2) -0.004(3) 0.003(3) -0.019(4)
C4' 0.034(5) 0.045(6) 0.035(5) 0.001(4) -0.007(4) 0.010(5)
C5' 0.049(6) 0.069(7) 0.031(4) -0.004(5) 0.003(4) 0.007(5)
C6' 0.043(6) 0.072(7) 0.037(5) -0.008(5) -0.016(5) 0.005(5)

loop_
_atom_type_symbol
_atom_type_description
_atom_type_scat_dispersion_real
_atom_type_scat_dispersion_imag
_atom_type_scat_source
C C 0.0181 0.0091 'International Tables Vol C Tables 4.2.6.8 and 6.1.1.4'
H H 0.0000 0.0000 'International Tables Vol C Tables 4.2.6.8 and 6.1.1.4'
N N 0.0311 0.0180 'International Tables Vol C Tables 4.2.6.8 and 6.1.1.4'
O O 0.0492 0.0322 'International Tables Vol C Tables 4.2.6.8 and 6.1.1.4'

loop_
_geom_angle_atom_site_label_1
_geom_angle_atom_site_label_2
_geom_angle_atom_site_label_3
_geom_angle
C2A N1A C1A 120.9(2)
C2A N1A H1NA 117.8(19)
C1A N1A H1NA 117.9(19)
C2B N1B C1B 120.0(2)
C2B N1B H1NB 119(2)
C1B N1B H1NB 121(2)
C3A N2A C8A 116.0(2)
C3A N2A C9A 112.7(2)
C8A N2A C9A 106.0(2)
O1A C2A N1A 120.7(2)
O1A C2A C3A 119.5(2)
N1A C2A C3A 119.9(2)
C8B N2B C3B 112.4(3)
C8B N2B C9B 105.3(3)
C3B N2B C9B 113.9(3)
N1A C1A C1B 116.2(2)
N1A C1A H1A1 108.2
C1B C1A H1A1 108.2
N1A C1A H1A2 108.2
C1B C1A H1A2 108.2
H1A1 C1A H1A2 107.4
C10B C13 C10A 117.1(2)
C10B C13 H13 121.4
C10A C13 H13 121.4
N2A C3A C4A 112.1(2)
N2A C3A C2A 115.4(2)
C4A C3A C2A 113.4(2)
N2A C3A H3A 104.9
C4A C3A H3A 104.9
C2A C3A H3A 104.9
C11B C12 C11A 117.1(3)
C11B C12 H12 121.5
C11A C12 H12 121.5
C12 C11A C10A 121.3(3)
C12 C11A C9A 129.6(3)
C10A C11A C9A 109.1(3)
C6A C4A C5A 110.5(3)
C6A C4A C3A 110.7(2)
C5A C4A C3A 110.0(3)
C6A C4A H4A 108.5
C5A C4A H4A 108.5
C3A C4A H4A 108.5
C13 C10A C11A 121.4(3)
C13 C10A C8A 129.9(3)
C11A C10A C8A 108.7(3)
N2A C8A C10A 105.3(2)
N2A C8A H8A1 110.7
C10A C8A H8A1 110.7
N2A C8A H8A2 110.7
C10A C8A H8A2 110.7
H8A1 C8A H8A2 108.8
O1B C2B N1B 121.5(3)
O1B C2B C3B 121.2(3)
N1B C2B C3B 117.3(2)
C13 C10B C11B 121.2(3)
C13 C10B C8B 129.8(3)
C11B C10B C8B 108.9(3)
C12 C11B C10B 121.8(3)
C12 C11B C9B 130.5(3)
C10B C11B C9B 107.7(3)
N1B C1B C1A 115.4(2)
N1B C1B H1B1 108.4
C1A C1B H1B1 108.4
N1B C1B H1B2 108.4
C1A C1B H1B2 108.4
H1B1 C1B H1B2 107.5
N2A C9A C11A 105.2(2)
N2A C9A H9A1 110.7
C11A C9A H9A1 110.7
N2A C9A H9A2 110.7
C11A C9A H9A2 110.7
H9A1 C9A H9A2 108.8
C4A C6A H6A1 109.5
C4A C6A H6A2 109.5
H6A1 C6A H6A2 109.5
C4A C6A H6A3 109.5
H6A1 C6A H6A3 109.5
H6A2 C6A H6A3 109.5
C4A C5A H5A1 109.5
C4A C5A H5A2 109.5
H5A1 C5A H5A2 109.5
C4A C5A H5A3 109.5
H5A1 C5A H5A3 109.5
H5A2 C5A H5A3 109.5
N2B C9B C11B 104.2(3)
N2B C9B H9B1 110.9
C11B C9B H9B1 110.9
N2B C9B H9B2 110.9
C11B C9B H9B2 110.9
H9B1 C9B H9B2 108.9
N2B C8B C10B 104.3(3)
N2B C8B H8B1 110.9
C10B C8B H8B1 110.9
N2B C8B H8B2 110.9
C10B C8B H8B2 110.9
H8B1 C8B H8B2 108.9
N2B C3B C4B 103.7(3)
N2B C3B C2B 114.9(3)
C4B C3B C2B 110.1(3)
N2B C3B C4' 130.8(4)
C2B C3B C4' 106.1(5)
N2B C3B H3B 109.3
C4B C3B H3B 109.3
C2B C3B H3B 109.3
N2B C3B H3B' 99.4
C2B C3B H3B' 99.4
C4' C3B H3B' 99.4
C6B C4B C5B 111.1(5)
C6B C4B C3B 112.8(4)
C5B C4B C3B 105.6(5)
C6B C4B H4B 109.1
C5B C4B H4B 109.1
C3B C4B H4B 109.1
C4B C5B H5B1 109.5
C4B C5B H5B2 109.5
H5B1 C5B H5B2 109.5
C4B C5B H5B3 109.5
H5B1 C5B H5B3 109.5
H5B2 C5B H5B3 109.5
C4B C6B H6B1 109.5
C4B C6B H6B2 109.5
H6B1 C6B H6B2 109.5
C4B C6B H6B3 109.5
H6B1 C6B H6B3 109.5
H6B2 C6B H6B3 109.5
C5' C4' C6' 110.1(8)
C5' C4' C3B 111.8(8)
C6' C4' C3B 100.3(8)
C5' C4' H4' 111.4
C6' C4' H4' 111.4
C3B C4' H4' 111.4
C4' C5' H5B4 109.5
C4' C5' H5B5 109.5
H5B4 C5' H5B5 109.5
C4' C5' H5B6 109.5
H5B4 C5' H5B6 109.5
H5B5 C5' H5B6 109.5
C4' C6' H6B4 109.5
C4' C6' H6B5 109.5
H6B4 C6' H6B5 109.5
C4' C6' H6B6 109.5
H6B4 C6' H6B6 109.5
H6B5 C6' H6B6 109.5

loop_
_geom_bond_atom_site_label_1
_geom_bond_atom_site_label_2
_geom_bond_distance
O1A C2A 1.236(3)
N1A C2A 1.339(3)
N1A C1A 1.456(3)
N1A H1NA 0.94(3)
O1B C2B 1.236(3)
N1B C2B 1.340(4)
N1B C1B 1.453(4)
N1B H1NB 0.89(3)
N2A C3A 1.465(3)
N2A C8A 1.481(4)
N2A C9A 1.482(4)
C2A C3A 1.542(4)
N2B C8B 1.471(4)
N2B C3B 1.472(6)
N2B C9B 1.476(5)
C1A C1B 1.526(4)
C1A H1A1 0.9900
C1A H1A2 0.9900
C13 C10B 1.380(4)
C13 C10A 1.385(4)
C13 H13 0.9500
C3A C4A 1.530(4)
C3A H3A 1.0000
C12 C11B 1.376(5)
C12 C11A 1.385(4)
C12 H12 0.9500
C11A C10A 1.395(4)
C11A C9A 1.501(4)
C4A C6A 1.523(4)
C4A C5A 1.527(4)
C4A H4A 1.0000
C10A C8A 1.505(4)
C8A H8A1 0.9900
C8A H8A2 0.9900
C2B C3B 1.548(4)
C10B C11B 1.395(4)
C10B C8B 1.505(5)
C11B C9B 1.516(4)
C1B H1B1 0.9900
C1B H1B2 0.9900
C9A H9A1 0.9900
C9A H9A2 0.9900
C6A H6A1 0.9800
C6A H6A2 0.9800
C6A H6A3 0.9800
C5A H5A1 0.9800
C5A H5A2 0.9800
C5A H5A3 0.9800
C9B H9B1 0.9900
C9B H9B2 0.9900
C8B H8B1 0.9900
C8B H8B2 0.9900
C3B C4B 1.533(5)
C3B C4' 1.756(12)
C3B H3B 1.0000
C3B H3B' 1.0000
C4B C6B 1.513(7)
C4B C5B 1.516(7)
C4B H4B 1.0000
C5B H5B1 0.9800
C5B H5B2 0.9800
C5B H5B3 0.9800
C6B H6B1 0.9800
C6B H6B2 0.9800
C6B H6B3 0.9800
C4' C5' 1.511(12)
C4' C6' 1.531(11)
C4' H4' 1.0000
C5' H5B4 0.9800
C5' H5B5 0.9800
C5' H5B6 0.9800
C6' H6B4 0.9800
C6' H6B5 0.9800
C6' H6B6 0.9800

loop_
_geom_hbond_atom_site_label_D
_geom_hbond_atom_site_label_H
_geom_hbond_atom_site_label_A
_geom_hbond_distance_DH
_geom_hbond_distance_HA
_geom_hbond_distance_DA
_geom_hbond_angle_DHA
_geom_hbond_site_symmetry_A
_geom_hbond_publ_flag
C4A H4A O1B 1.00 2.46 3.337(4) 146.2 4_466 yes
C1B H1B1 O1A 0.99 2.36 2.971(4) 119.0 . yes
C9B H9B2 O1B 0.99 2.44 3.073(5) 121.6 . yes
C8B H8B1 O1A 0.99 2.54 3.412(4) 146.6 4_466 yes
N1B H1NB O1A 0.89(3) 1.95(3) 2.840(3) 175(3) 4_466 yes
N1A H1NA O1B 0.94(3) 2.09(3) 2.934(3) 150(3) 4_466 yes
